data_7128384
loop_
_publ_author_name
'H\"ollerhage, Thomas'
'Carpentier, Ambre'
'Spaniol, Thomas P.'
'Maron, Laurent'
'Englert, Ulli'
'Okuda, Jun'

_publ_section_title
;
 Cationic strontium hydride complexes supported by an NNNN-type
 macrocycle.
;
_journal_issue 51
_journal_name_full 'Chemical communications (Cambridge, England)'
_journal_page_first 6316
_journal_page_last 6319
_journal_paper_doi 10.1039/d1cc02040d
_journal_volume 57
_journal_year 2021
_chemical_formula_moiety 'C19 H35 N4 Sr, C32 H36 B, 3(C5 H10 O1)'
_chemical_formula_sum 'C66 H101 B N4 O3 Sr'
_chemical_formula_weight 1096.93
_chemical_properties_physical Air-sensitive,Moisture-sensitive,Oxygen-sensitive
_space_group_crystal_system triclinic
_space_group_IT_number 2
_space_group_name_Hall '-P 1'
_space_group_name_H-M_alt 'P -1'
_atom_sites_solution_hydrogens geom
_atom_sites_solution_primary direct
_audit_creation_date 2021-02-05
_audit_creation_method
;
Olex2 1.2
(compiled 2018.05.29 svn.r3508 for OlexSys, GUI svn.r5506)
;
_audit_update_record
;
2021-04-16 deposited with the CCDC.	2021-05-27 downloaded from the CCDC.
;
_cell_angle_alpha 76.2476(16)
_cell_angle_beta 89.8441(17)
_cell_angle_gamma 86.8028(16)
_cell_formula_units_Z 2
_cell_length_a 12.4069(3)
_cell_length_b 13.0169(3)
_cell_length_c 19.7043(4)
_cell_measurement_reflns_used 74685
_cell_measurement_temperature 100
_cell_measurement_theta_max 72.24
_cell_measurement_theta_min 3.50
_cell_volume 3086.01(12)
_computing_molecular_graphics 'Olex2 (Dolomanov et al., 2009)'
_computing_publication_material 'Olex2 (Dolomanov et al., 2009)'
_computing_structure_refinement 'ShelXL (Sheldrick, 2015)'
_computing_structure_solution 'ShelXS (Sheldrick, 2008)'
_diffrn_ambient_temperature 100
_diffrn_detector Pilatus200K
_diffrn_detector_area_resol_mean 5.81
_diffrn_detector_type 'DECTRIS PILATUS 200K'
_diffrn_measured_fraction_theta_full 0.977
_diffrn_measured_fraction_theta_max 0.959
_diffrn_measurement_details
;
 7220 frames, detector distance = 55 mm
;
_diffrn_measurement_device 'Eulerian 4-circle diffractometer'
_diffrn_measurement_device_type 'STOE STADIVARI'
_diffrn_measurement_method 'rotation method, \w scans'
_diffrn_radiation_collimation '0.5 mm diameter'
_diffrn_radiation_monochromator 'Graded multilayer mirror'
_diffrn_radiation_polarisn_norm 270
_diffrn_radiation_probe x-ray
_diffrn_radiation_type CuK\a
_diffrn_radiation_wavelength 1.54178
_diffrn_reflns_av_R_equivalents 0.0389
_diffrn_reflns_av_unetI/netI 0.0347
_diffrn_reflns_Laue_measured_fraction_full 0.977
_diffrn_reflns_Laue_measured_fraction_max 0.959
_diffrn_reflns_limit_h_max 9
_diffrn_reflns_limit_h_min -15
_diffrn_reflns_limit_k_max 13
_diffrn_reflns_limit_k_min -15
_diffrn_reflns_limit_l_max 21
_diffrn_reflns_limit_l_min -24
_diffrn_reflns_number 36052
_diffrn_reflns_point_group_measured_fraction_full 0.977
_diffrn_reflns_point_group_measured_fraction_max 0.959
_diffrn_reflns_theta_full 67.679
_diffrn_reflns_theta_max 71.446
_diffrn_reflns_theta_min 3.501
_diffrn_source 'GeniX 3D HF Cu'
_diffrn_source_current 0.600
_diffrn_source_power 0.030
_diffrn_source_voltage 50
_exptl_absorpt_coefficient_mu 1.565
_exptl_absorpt_correction_T_max 0.5791
_exptl_absorpt_correction_T_min 0.1072
_exptl_absorpt_correction_type multi-scan
_exptl_absorpt_process_details
;
STOE X-Red32, absorption correction by Gaussian integration, analogous to
P. Coppens, "The Evaluation of Absorption and Extinction in Single-Crystal
Structure Analysis", published in: F. R. Ahmed (Editor), "Crystallographic
Computing", Munksgaard, Copenhagen (1970), 255 - 270.
Afterwards scaling of reflection intensities was performed within STOE LANA.
J. Koziskova, F. Hahn, J. Richter, J. Kozisek, "Comparison of different
absorption corrections on the model structure of tetrakis(\m~2~-acetato)-
diaqua-di-copper(II)", Acta Chimica Slovaca, vol. 9, no. 2, 2016, pp. 136 - 140.
Finally a spherical absorption correction was done within STOE LANA.
;
_exptl_crystal_colour red
_exptl_crystal_colour_primary red
_exptl_crystal_density_diffrn 1.180
_exptl_crystal_description rod
_exptl_crystal_F_000 1184
_exptl_crystal_recrystallization_method 'Re-crystallisation from solvent: THP'
_exptl_crystal_size_max 0.43
_exptl_crystal_size_mid 0.25
_exptl_crystal_size_min 0.15
_refine_diff_density_max 3.396
_refine_diff_density_min -0.973
_refine_diff_density_rms 0.247
_refine_ls_extinction_method none
_refine_ls_goodness_of_fit_ref 1.321
_refine_ls_hydrogen_treatment constr
_refine_ls_matrix_type full
_refine_ls_number_parameters 793
_refine_ls_number_reflns 11536
_refine_ls_number_restraints 708
_refine_ls_restrained_S_all 1.288
_refine_ls_R_factor_all 0.1116
_refine_ls_R_factor_gt 0.1064
_refine_ls_shift/su_max 0.003
_refine_ls_shift/su_mean 0.000
_refine_ls_structure_factor_coef Fsqd
_refine_ls_weighting_details 'w=1/[\s^2^(Fo^2^)+(0.2000P)^2^] where P=(Fo^2^+2Fc^2^)/3'
_refine_ls_weighting_scheme calc
_refine_ls_wR_factor_gt 0.2691
_refine_ls_wR_factor_ref 0.2798
_reflns_Friedel_coverage 0.000
_reflns_number_gt 10446
_reflns_number_total 11536
_reflns_threshold_expression 'I > 2\s(I)'
_cod_data_source_file d1cc02040d2.cif
_cod_data_source_block 2a
_cod_depositor_comments 'Adding full bibliography for 7128384--7128387.cif.'
_cod_database_code 7128384
_shelx_shelxl_version_number 2018/1
_audit_contact_author 'J. Richter'
_shelx_space_group_comment
;
The symmetry employed for this shelxl refinement is uniquely defined
by the following loop, which should always be used as a source of
symmetry information in preference to the above space-group names.
They are only intended as comments.
;
_shelx_estimated_absorpt_t_max 0.799
_shelx_estimated_absorpt_t_min 0.553
_olex2_refinement_description
;
1. Fixed Uiso
 At 1.2 times of:
  All C(H) groups, All C(H,H) groups
 At 1.5 times of:
  All C(H,H,H) groups
2. Restrained distances
 C64B-C0BA
 -2.4 with sigma of 0.02
 C53B-C52B
 1.5 with sigma of 0.02
 C52B-O1B
 1.5 with sigma of 0.02
 O1B-C56B
 1.5 with sigma of 0.02
 C56B-C55B
 1.5 with sigma of 0.02
 O1A-C53B
 1.45 with sigma of 0.02
 C54B-C55B
 1.45 with sigma of 0.02
 O1B-C53B
 -2.4 with sigma of 0.02
 O1B-C54B
 -2.4 with sigma of 0.02
 O1B-C55B
 -2.4 with sigma of 0.02
 C52A-C53A
 1.5 with sigma of 0.02
 C53A-C54A
 1.5 with sigma of 0.02
 C54A-C55A
 1.5 with sigma of 0.02
 C55A-C56A
 1.5 with sigma of 0.02
 O1A-C52A
 1.45 with sigma of 0.02
 C54B-C56A
 1.45 with sigma of 0.02
 C54A-C52A
 -2.4 with sigma of 0.02
 C54A-O1A
 -2.4 with sigma of 0.02
 C54A-C56A
 -2.4 with sigma of 0.02
 C53A-C55A
 -2.4 with sigma of 0.02
 C53A-C56A
 -2.4 with sigma of 0.02
 C53A-O1A
 -2.4 with sigma of 0.02
 O3A-C66A
 1.45 with sigma of 0.02
3. Rigid body (RIGU) restrains
 All non-hydrogen atoms
 with sigma for 1-2 distances of 0.004 and sigma for 1-3 distances of 0.004
4. Others
 Sof(O1B)=Sof(C52B)=Sof(H52C)=Sof(H52D)=Sof(C53B)=Sof(H53C)=Sof(H53D)=
 Sof(C54B)=Sof(H54C)=Sof(H54D)=Sof(C55B)=Sof(H55C)=Sof(H55D)=Sof(C56B)=
 Sof(H56C)=Sof(H56D)=1-FVAR(1)
 Sof(O1A)=Sof(C52A)=Sof(H52A)=Sof(H52B)=Sof(C53A)=Sof(H53A)=Sof(H53B)=
 Sof(C54A)=Sof(H54A)=Sof(H54B)=Sof(C55A)=Sof(H55A)=Sof(H55B)=Sof(C56A)=
 Sof(H56A)=Sof(H56B)=FVAR(1)
 Sof(O2B)=Sof(C57B)=Sof(H57C)=Sof(H57D)=Sof(C58B)=Sof(H58C)=Sof(H58D)=
 Sof(C59B)=Sof(H59C)=Sof(H59D)=Sof(C60B)=Sof(H60C)=Sof(H60D)=Sof(C61B)=
 Sof(H61C)=Sof(H61D)=1-FVAR(2)
 Sof(O2A)=Sof(C57A)=Sof(H57A)=Sof(H57B)=Sof(C58A)=Sof(H58A)=Sof(H58B)=
 Sof(C59A)=Sof(H59A)=Sof(H59B)=Sof(C60A)=Sof(H60A)=Sof(H60B)=Sof(C61A)=
 Sof(H61A)=Sof(H61B)=FVAR(2)
 Sof(O3B)=Sof(C62B)=Sof(H62C)=Sof(H62D)=Sof(C63B)=Sof(H63C)=Sof(H63D)=
 Sof(C64B)=Sof(H64C)=Sof(H64D)=Sof(C65B)=Sof(H65C)=Sof(H65D)=Sof(C0BA)=
 Sof(H0BA)=Sof(H0BB)=1-FVAR(3)
 Sof(O3A)=Sof(C62A)=Sof(H62A)=Sof(H62B)=Sof(C63A)=Sof(H63A)=Sof(H63B)=
 Sof(C64A)=Sof(H64A)=Sof(H64B)=Sof(C65A)=Sof(H65A)=Sof(H65B)=Sof(C66A)=
 Sof(H66A)=Sof(H66B)=FVAR(3)
5.a Secondary CH2 refined with riding coordinates:
 C1(H1A,H1B), C2(H2A,H2B), C3(H3A,H3B), C4(H4A,H4B), C5(H5A,H5B), C6(H6A,H6B),
 C7(H7A,H7B), C8(H8A,H8B), C52A(H52A,H52B), C53A(H53A,H53B), C54A(H54A,H54B),
 C55A(H55A,H55B), C56A(H56A,H56B), C52B(H52C,H52D), C53B(H53C,H53D), C54B(H54C,
 H54D), C55B(H55C,H55D), C56B(H56C,H56D), C57A(H57A,H57B), C58A(H58A,H58B),
 C59A(H59A,H59B), C60A(H60A,H60B), C61A(H61A,H61B), C57B(H57C,H57D), C58B(H58C,
 H58D), C59B(H59C,H59D), C60B(H60C,H60D), C61B(H61C,H61D), C62A(H62A,H62B),
 C63A(H63A,H63B), C64A(H64A,H64B), C65A(H65A,H65B), C66A(H66A,H66B), C62B(H62C,
 H62D), C63B(H63C,H63D), C64B(H64C,H64D), C65B(H65C,H65D), C0BA(H0BA,H0BB)
5.b Aromatic/amide H refined with riding coordinates:
 C15(H15), C16(H16), C17(H17), C18(H18), C19(H19), C21(H21), C23(H23),
 C25(H25), C29(H29), C31(H31), C33(H33), C37(H37), C39(H39), C41(H41), C45(H45),
  C47(H47), C49(H49)
5.c X=CH2 refined with riding coordinates:
 C13(H13A,H13B)
5.d Idealised Me refined as rotating group:
 C9(H9A,H9B,H9C), C10(H10A,H10B,H10C), C11(H11A,H11B,H11C), C12(H12A,H12B,
 H12C), C26(H26A,H26B,H26C), C27(H27A,H27B,H27C), C34(H34A,H34B,H34C), C35(H35A,
 H35B,H35C), C42(H42A,H42B,H42C), C43(H43A,H43B,H43C), C50(H50A,H50B,H50C),
 C51(H51A,H51B,H51C)
;
_olex2_submission_special_instructions 'No special instructions were received'

loop_
_space_group_symop_operation_xyz
'x, y, z'
'-x, -y, -z'

loop_
_atom_site_label
_atom_site_type_symbol
_atom_site_fract_x
_atom_site_fract_y
_atom_site_fract_z
_atom_site_U_iso_or_equiv
_atom_site_adp_type
_atom_site_occupancy
_atom_site_site_symmetry_order
_atom_site_calc_flag
_atom_site_refinement_flags_posn
_atom_site_refinement_flags_adp
_atom_site_refinement_flags_occupancy
_atom_site_disorder_assembly
_atom_site_disorder_group
Sr1 Sr 0.27022(2) 0.09946(2) 1.12616(2) 0.02285(19) Uani 1 1 d . U . . .
N1 N 0.2036(3) 0.1229(3) 1.24930(17) 0.0287(7) Uani 1 1 d . U . . .
N2 N 0.1421(3) 0.2751(3) 1.11080(18) 0.0274(7) Uani 1 1 d . U . . .
N3 N 0.4363(3) 0.1222(2) 1.20489(19) 0.0275(7) Uani 1 1 d . U . . .
N4 N 0.3739(3) 0.2717(3) 1.06592(17) 0.0238(6) Uani 1 1 d . U . . .
C1 C 0.1093(4) 0.1993(4) 1.2374(3) 0.0397(10) Uani 1 1 d . U . . .
H1A H 0.092612 0.220456 1.281527 0.048 Uiso 1 1 calc R . . . .
H1B H 0.046233 0.164005 1.224899 0.048 Uiso 1 1 calc R . . . .
C2 C 0.1261(4) 0.2980(4) 1.1803(3) 0.0378(10) Uani 1 1 d . U . . .
H2A H 0.062449 0.348094 1.178094 0.045 Uiso 1 1 calc R . . . .
H2B H 0.189878 0.332723 1.192380 0.045 Uiso 1 1 calc R . . . .
C3 C 0.1928(3) 0.3642(3) 1.0618(2) 0.0332(9) Uani 1 1 d . U . . .
H3A H 0.156168 0.431906 1.066127 0.040 Uiso 1 1 calc R . . . .
H3B H 0.181512 0.357665 1.013326 0.040 Uiso 1 1 calc R . . . .
C4 C 0.3120(3) 0.3677(3) 1.0749(2) 0.0281(8) Uani 1 1 d . U . . .
H4A H 0.339644 0.430476 1.042293 0.034 Uiso 1 1 calc R . . . .
H4B H 0.323329 0.375531 1.123092 0.034 Uiso 1 1 calc R . . . .
C5 C 0.4824(3) 0.2634(3) 1.1017(2) 0.0292(8) Uani 1 1 d . U . . .
H5A H 0.514501 0.333287 1.088589 0.035 Uiso 1 1 calc R . . . .
H5B H 0.530706 0.212283 1.084365 0.035 Uiso 1 1 calc R . . . .
C6 C 0.4778(3) 0.2285(3) 1.1807(2) 0.0286(8) Uani 1 1 d . U . . .
H6A H 0.551071 0.228421 1.200485 0.034 Uiso 1 1 calc R . . . .
H6B H 0.430684 0.280175 1.198391 0.034 Uiso 1 1 calc R . . . .
C7 C 0.3994(4) 0.1054(4) 1.2788(2) 0.0375(10) Uani 1 1 d . U . . .
H7A H 0.453880 0.131606 1.306234 0.045 Uiso 1 1 calc R . . . .
H7B H 0.395106 0.028471 1.298937 0.045 Uiso 1 1 calc R . . . .
C8 C 0.2909(4) 0.1604(4) 1.2862(2) 0.0359(9) Uani 1 1 d . U . . .
H8A H 0.273142 0.148273 1.336374 0.043 Uiso 1 1 calc R . . . .
H8B H 0.295551 0.237673 1.267413 0.043 Uiso 1 1 calc R . . . .
C9 C 0.1700(5) 0.0200(4) 1.2913(3) 0.0439(12) Uani 1 1 d . U . . .
H9A H 0.148706 0.027498 1.337940 0.066 Uiso 1 1 calc GR . . . .
H9B H 0.230266 -0.033110 1.295615 0.066 Uiso 1 1 calc GR . . . .
H9C H 0.108630 -0.002473 1.268321 0.066 Uiso 1 1 calc GR . . . .
C10 C 0.0381(4) 0.2593(5) 1.0807(3) 0.0464(12) Uani 1 1 d . U . . .
H10A H -0.007395 0.325170 1.072600 0.070 Uiso 1 1 calc GR . . . .
H10B H 0.001990 0.202869 1.113127 0.070 Uiso 1 1 calc GR . . . .
H10C H 0.050146 0.239284 1.036259 0.070 Uiso 1 1 calc GR . . . .
C11 C 0.3910(4) 0.2769(4) 0.9910(2) 0.0407(11) Uani 1 1 d . U . . .
H11A H 0.320897 0.283302 0.967027 0.061 Uiso 1 1 calc GR . . . .
H11B H 0.431191 0.212364 0.985739 0.061 Uiso 1 1 calc GR . . . .
H11C H 0.432084 0.338691 0.970360 0.061 Uiso 1 1 calc GR . . . .
C12 C 0.5218(4) 0.0397(4) 1.2012(4) 0.0504(14) Uani 1 1 d . U . . .
H12A H 0.545744 0.048912 1.152789 0.076 Uiso 1 1 calc GR . . . .
H12B H 0.493124 -0.030534 1.217394 0.076 Uiso 1 1 calc GR . . . .
H12C H 0.583009 0.046062 1.230936 0.076 Uiso 1 1 calc GR . . . .
C13 C 0.0591(5) -0.0400(5) 1.1200(4) 0.0566(14) Uani 1 1 d . U . . .
H13A H 0.042898 -0.068639 1.167634 0.068 Uiso 1 1 calc R . . . .
H13B H 0.005875 0.002491 1.089687 0.068 Uiso 1 1 calc R . . . .
C14 C 0.1546(5) -0.0590(5) 1.0961(4) 0.0571(13) Uani 1 1 d . U . . .
C15 C 0.1965(5) -0.0072(4) 1.0263(3) 0.0440(11) Uani 1 1 d . U . . .
H15 H 0.149436 0.031039 0.989953 0.053 Uiso 1 1 calc R . . . .
C16 C 0.3062(7) -0.0168(7) 1.0164(5) 0.082(2) Uani 1 1 d . U . . .
H16 H 0.328655 0.015443 0.970542 0.099 Uiso 1 1 calc R . . . .
C17 C 0.3843(6) -0.0619(6) 1.0584(5) 0.0735(18) Uani 1 1 d . U . . .
H17 H 0.458730 -0.055740 1.047766 0.088 Uiso 1 1 calc R . . . .
C18 C 0.3437(7) -0.1224(5) 1.1229(5) 0.0763(19) Uani 1 1 d . U . . .
H18 H 0.394113 -0.164600 1.155536 0.092 Uiso 1 1 calc R . . . .
C19 C 0.2382(5) -0.1232(3) 1.1403(3) 0.0488(12) Uani 1 1 d . U . . .
H19 H 0.217997 -0.167882 1.183433 0.059 Uiso 1 1 calc R . . . .
C20 C 0.4107(3) 0.5644(3) 0.74634(17) 0.0159(6) Uani 1 1 d . U . . .
C21 C 0.4832(3) 0.5040(3) 0.79732(18) 0.0177(7) Uani 1 1 d . U . . .
H21 H 0.455071 0.466162 0.840373 0.021 Uiso 1 1 calc R . . . .
C22 C 0.5944(3) 0.4973(3) 0.7872(2) 0.0222(7) Uani 1 1 d . U . . .
C23 C 0.6367(3) 0.5560(3) 0.7250(2) 0.0250(8) Uani 1 1 d . U . . .
H23 H 0.712424 0.552739 0.717769 0.030 Uiso 1 1 calc R . . . .
C24 C 0.5693(3) 0.6188(3) 0.6740(2) 0.0235(7) Uani 1 1 d . U . . .
C25 C 0.4576(3) 0.6232(3) 0.68636(18) 0.0195(7) Uani 1 1 d . U . . .
H25 H 0.411875 0.668565 0.652051 0.023 Uiso 1 1 calc R . . . .
C26 C 0.6680(4) 0.4240(3) 0.8410(3) 0.0380(11) Uani 1 1 d . U . . .
H26A H 0.634407 0.412672 0.887106 0.057 Uiso 1 1 calc GR . . . .
H26B H 0.737364 0.455927 0.842465 0.057 Uiso 1 1 calc GR . . . .
H26C H 0.679809 0.355848 0.828366 0.057 Uiso 1 1 calc GR . . . .
C27 C 0.6123(3) 0.6793(4) 0.6052(2) 0.0357(10) Uani 1 1 d . U . . .
H27A H 0.591377 0.754778 0.598413 0.053 Uiso 1 1 calc GR . . . .
H27B H 0.582182 0.652910 0.567023 0.053 Uiso 1 1 calc GR . . . .
H27C H 0.691184 0.669448 0.605355 0.053 Uiso 1 1 calc GR . . . .
C28 C 0.2137(3) 0.5784(3) 0.68257(17) 0.0152(6) Uani 1 1 d . U . . .
C29 C 0.2566(3) 0.5376(3) 0.62798(19) 0.0216(7) Uani 1 1 d . U . . .
H29 H 0.328793 0.508170 0.632478 0.026 Uiso 1 1 calc R . . . .
C30 C 0.1986(3) 0.5378(3) 0.56713(19) 0.0236(7) Uani 1 1 d . U . . .
C31 C 0.0925(3) 0.5791(3) 0.56079(19) 0.0230(8) Uani 1 1 d . U . . .
H31 H 0.051741 0.579068 0.520062 0.028 Uiso 1 1 calc R . . . .
C32 C 0.0455(3) 0.6203(3) 0.61315(19) 0.0212(7) Uani 1 1 d . U . . .
C33 C 0.1063(3) 0.6194(3) 0.67300(18) 0.0183(7) Uani 1 1 d . U . . .
H33 H 0.073520 0.647866 0.708700 0.022 Uiso 1 1 calc R . . . .
C34 C 0.2485(4) 0.4908(5) 0.5107(2) 0.0408(11) Uani 1 1 d . U . . .
H34A H 0.207896 0.517859 0.466943 0.061 Uiso 1 1 calc GR . . . .
H34B H 0.246612 0.413467 0.524505 0.061 Uiso 1 1 calc GR . . . .
H34C H 0.323614 0.510499 0.504013 0.061 Uiso 1 1 calc GR . . . .
C35 C -0.0702(3) 0.6654(4) 0.6055(2) 0.0376(10) Uani 1 1 d . U . . .
H35A H -0.071044 0.742870 0.590684 0.056 Uiso 1 1 calc GR . . . .
H35B H -0.106666 0.644687 0.650477 0.056 Uiso 1 1 calc GR . . . .
H35C H -0.107717 0.637939 0.570441 0.056 Uiso 1 1 calc GR . . . .
C36 C 0.2370(3) 0.4545(3) 0.80465(16) 0.0151(6) Uani 1 1 d . U . . .
C37 C 0.2890(3) 0.3556(3) 0.80463(18) 0.0178(7) Uani 1 1 d . U . . .
H37 H 0.356848 0.354179 0.782291 0.021 Uiso 1 1 calc R . . . .
C38 C 0.2453(3) 0.2598(3) 0.8359(2) 0.0231(7) Uani 1 1 d . U . . .
C39 C 0.1448(3) 0.2611(3) 0.8681(2) 0.0242(8) Uani 1 1 d . U . . .
H39 H 0.114035 0.196294 0.889776 0.029 Uiso 1 1 calc R . . . .
C40 C 0.0898(3) 0.3571(3) 0.86848(18) 0.0212(7) Uani 1 1 d . U . . .
C41 C 0.1374(3) 0.4509(3) 0.83833(18) 0.0189(7) Uani 1 1 d . U . . .
H41 H 0.100581 0.515932 0.840700 0.023 Uiso 1 1 calc R . . . .
C42 C 0.3049(4) 0.1570(3) 0.8326(3) 0.0398(11) Uani 1 1 d . U . . .
H42A H 0.257265 0.098470 0.847787 0.060 Uiso 1 1 calc GR . . . .
H42B H 0.368609 0.145360 0.863393 0.060 Uiso 1 1 calc GR . . . .
H42C H 0.327672 0.160322 0.784512 0.060 Uiso 1 1 calc GR . . . .
C43 C -0.0233(3) 0.3601(4) 0.8979(2) 0.0332(9) Uani 1 1 d . U . . .
H43A H -0.043887 0.287628 0.918000 0.050 Uiso 1 1 calc GR . . . .
H43B H -0.074219 0.394644 0.860442 0.050 Uiso 1 1 calc GR . . . .
H43C H -0.024658 0.399933 0.934353 0.050 Uiso 1 1 calc GR . . . .
C44 C 0.2494(2) 0.6659(3) 0.79355(17) 0.0144(6) Uani 1 1 d . U . . .
C45 C 0.2588(3) 0.6533(3) 0.86612(18) 0.0162(6) Uani 1 1 d . U . . .
H45 H 0.277683 0.584676 0.894226 0.019 Uiso 1 1 calc R . . . .
C46 C 0.2420(3) 0.7365(3) 0.89895(19) 0.0201(7) Uani 1 1 d . U . . .
C47 C 0.2141(3) 0.8374(3) 0.8583(2) 0.0221(7) Uani 1 1 d . U . . .
H47 H 0.202841 0.894891 0.879963 0.026 Uiso 1 1 calc R . . . .
C48 C 0.2026(3) 0.8548(3) 0.7863(2) 0.0223(7) Uani 1 1 d . U . . .
C49 C 0.2215(3) 0.7691(3) 0.75499(18) 0.0184(7) Uani 1 1 d . U . . .
H49 H 0.215080 0.781680 0.705623 0.022 Uiso 1 1 calc R . . . .
C50 C 0.2520(3) 0.7177(3) 0.9780(2) 0.0278(8) Uani 1 1 d . U . . .
H50A H 0.213793 0.776112 0.993208 0.042 Uiso 1 1 calc GR . . . .
H50B H 0.328393 0.714082 0.991300 0.042 Uiso 1 1 calc GR . . . .
H50C H 0.220247 0.650883 1.000226 0.042 Uiso 1 1 calc GR . . . .
C51 C 0.1699(4) 0.9634(3) 0.7418(3) 0.0343(10) Uani 1 1 d . U . . .
H51A H 0.232555 0.994046 0.715808 0.052 Uiso 1 1 calc GR . . . .
H51B H 0.143016 1.009137 0.771780 0.052 Uiso 1 1 calc GR . . . .
H51C H 0.112920 0.957414 0.708791 0.052 Uiso 1 1 calc GR . . . .
B1 B 0.2783(3) 0.5668(3) 0.75730(18) 0.0138(7) Uani 1 1 d . U . . .
O1A O 0.3797(6) -0.1609(6) 1.3561(4) 0.046(2) Uani 0.452(8) 1 d D U P A 1
C52A C 0.4585(10) -0.1637(11) 1.4098(6) 0.054(3) Uani 0.452(8) 1 d D U P A 1
H52A H 0.435986 -0.211213 1.453950 0.064 Uiso 0.452(8) 1 calc R . P A 1
H52B H 0.463053 -0.091762 1.417808 0.064 Uiso 0.452(8) 1 calc R . P A 1
C53A C 0.5665(10) -0.2019(10) 1.3896(7) 0.040(3) Uani 0.452(8) 1 d D U P A 1
H53A H 0.617888 -0.207819 1.428913 0.048 Uiso 0.452(8) 1 calc R . P A 1
H53B H 0.592784 -0.148950 1.349145 0.048 Uiso 0.452(8) 1 calc R . P A 1
C54A C 0.5654(9) -0.3066(8) 1.3711(6) 0.043(3) Uani 0.452(8) 1 d D U P A 1
H54A H 0.554165 -0.363067 1.413662 0.052 Uiso 0.452(8) 1 calc R . P A 1
H54B H 0.635552 -0.322724 1.350777 0.052 Uiso 0.452(8) 1 calc R . P A 1
C55A C 0.4762(10) -0.3035(10) 1.3193(7) 0.044(3) Uani 0.452(8) 1 d D U P A 1
H55A H 0.467736 -0.376023 1.313340 0.053 Uiso 0.452(8) 1 calc R . P A 1
H55B H 0.496315 -0.258766 1.273550 0.053 Uiso 0.452(8) 1 calc R . P A 1
C56A C 0.3693(8) -0.2603(10) 1.3415(7) 0.043(3) Uani 0.452(8) 1 d D U P A 1
H56A H 0.314988 -0.253781 1.303799 0.051 Uiso 0.452(8) 1 calc R . P A 1
H56B H 0.343498 -0.310315 1.383676 0.051 Uiso 0.452(8) 1 calc R . P A 1
O1B O 0.4712(7) -0.1917(6) 1.2955(4) 0.065(3) Uani 0.548(8) 1 d D U P A 2
C52B C 0.5627(8) -0.2079(8) 1.3416(5) 0.046(2) Uani 0.548(8) 1 d D U P A 2
H52C H 0.598965 -0.140452 1.335351 0.055 Uiso 0.548(8) 1 calc R . P A 2
H52D H 0.614661 -0.260472 1.328723 0.055 Uiso 0.548(8) 1 calc R . P A 2
C53B C 0.5341(9) -0.2454(10) 1.4159(5) 0.046(3) Uani 0.548(8) 1 d D U P A 2
H53C H 0.490165 -0.189319 1.431218 0.056 Uiso 0.548(8) 1 calc R . P A 2
H53D H 0.600462 -0.261907 1.445073 0.056 Uiso 0.548(8) 1 calc R . P A 2
C54B C 0.4701(9) -0.3444(9) 1.4246(5) 0.054(3) Uani 0.548(8) 1 d D U P A 2
H54C H 0.519015 -0.404171 1.418443 0.064 Uiso 0.548(8) 1 calc R . P A 2
H54D H 0.441221 -0.363200 1.472597 0.064 Uiso 0.548(8) 1 calc R . P A 2
C55B C 0.3795(7) -0.3292(8) 1.3738(4) 0.040(2) Uani 0.548(8) 1 d D U P A 2
H55C H 0.346690 -0.397682 1.376752 0.048 Uiso 0.548(8) 1 calc R . P A 2
H55D H 0.323495 -0.279116 1.385388 0.048 Uiso 0.548(8) 1 calc R . P A 2
C56B C 0.4177(13) -0.2874(10) 1.3022(5) 0.057(4) Uani 0.548(8) 1 d D U P A 2
H56C H 0.467918 -0.341135 1.289013 0.069 Uiso 0.548(8) 1 calc R . P A 2
H56D H 0.355359 -0.274407 1.269404 0.069 Uiso 0.548(8) 1 calc R . P A 2
O2A O 0.8435(6) 0.0003(13) 1.5173(4) 0.052(3) Uani 0.55(2) 1 d . U P B 1
C57A C 0.7621(10) -0.0573(13) 1.4999(8) 0.048(3) Uani 0.55(2) 1 d . U P B 1
H57A H 0.762413 -0.127050 1.533731 0.058 Uiso 0.55(2) 1 calc R . P B 1
H57B H 0.775757 -0.069946 1.452932 0.058 Uiso 0.55(2) 1 calc R . P B 1
C58A C 0.6522(12) -0.0002(11) 1.5000(9) 0.039(3) Uani 0.55(2) 1 d . U P B 1
H58A H 0.592553 -0.042337 1.490377 0.047 Uiso 0.55(2) 1 calc R . P B 1
H58B H 0.638456 0.023067 1.543686 0.047 Uiso 0.55(2) 1 calc R . P B 1
C59A C 0.6739(12) 0.0893(11) 1.4398(9) 0.034(3) Uani 0.55(2) 1 d . U P B 1
H59A H 0.604970 0.124926 1.419230 0.041 Uiso 0.55(2) 1 calc R . P B 1
H59B H 0.713701 0.062410 1.403371 0.041 Uiso 0.55(2) 1 calc R . P B 1
C60A C 0.7417(14) 0.1687(12) 1.4656(6) 0.043(3) Uani 0.55(2) 1 d . U P B 1
H60A H 0.743291 0.237986 1.431492 0.052 Uiso 0.55(2) 1 calc R . P B 1
H60B H 0.718812 0.178804 1.511889 0.052 Uiso 0.55(2) 1 calc R . P B 1
C61A C 0.8452(12) 0.1037(14) 1.4690(5) 0.042(3) Uani 0.55(2) 1 d . U P B 1
H61A H 0.861865 0.093793 1.421694 0.050 Uiso 0.55(2) 1 calc R . P B 1
H61B H 0.903913 0.142931 1.483138 0.050 Uiso 0.55(2) 1 calc R . P B 1
O2B O 0.8478(9) -0.0591(13) 1.5097(5) 0.049(3) Uani 0.45(2) 1 d . U P B 2
C57B C 0.7597(10) -0.0947(13) 1.4795(8) 0.037(3) Uani 0.45(2) 1 d . U P B 2
H57C H 0.746590 -0.167760 1.505593 0.044 Uiso 0.45(2) 1 calc R . P B 2
H57D H 0.777425 -0.096810 1.430812 0.044 Uiso 0.45(2) 1 calc R . P B 2
C58B C 0.6566(13) -0.0243(14) 1.4793(9) 0.033(3) Uani 0.45(2) 1 d . U P B 2
H58C H 0.631194 -0.039893 1.528132 0.040 Uiso 0.45(2) 1 calc R . P B 2
H58D H 0.602407 -0.051170 1.452045 0.040 Uiso 0.45(2) 1 calc R . P B 2
C59B C 0.6472(13) 0.1101(14) 1.4505(9) 0.027(3) Uani 0.45(2) 1 d . U P B 2
H59C H 0.629310 0.133612 1.400002 0.033 Uiso 0.45(2) 1 calc R . P B 2
H59D H 0.595407 0.144325 1.477743 0.033 Uiso 0.45(2) 1 calc R . P B 2
C60B C 0.7748(14) 0.1275(17) 1.4679(7) 0.037(3) Uani 0.45(2) 1 d . U P B 2
H60C H 0.793877 0.192703 1.433753 0.044 Uiso 0.45(2) 1 calc R . P B 2
H60D H 0.774136 0.144922 1.514181 0.044 Uiso 0.45(2) 1 calc R . P B 2
C61B C 0.8703(11) 0.0489(17) 1.4701(8) 0.042(3) Uani 0.45(2) 1 d . U P B 2
H61C H 0.889950 0.046760 1.421706 0.050 Uiso 0.45(2) 1 calc R . P B 2
H61D H 0.932830 0.073294 1.491779 0.050 Uiso 0.45(2) 1 calc R . P B 2
O3A O -0.0846(9) -0.2799(9) 1.3692(7) 0.052(3) Uiso 0.417(17) 1 d D U P C 1
C62A C -0.0235(10) -0.1990(9) 1.4088(8) 0.030(3) Uiso 0.417(17) 1 d . U P C 1
H62A H -0.047978 -0.123813 1.390430 0.035 Uiso 0.417(17) 1 calc R . P C 1
H62B H -0.031492 -0.219053 1.460182 0.035 Uiso 0.417(17) 1 calc R . P C 1
C63A C 0.0844(13) -0.2223(12) 1.3872(8) 0.034(4) Uiso 0.417(17) 1 d . U P C 1
H63A H 0.112436 -0.283378 1.424211 0.040 Uiso 0.417(17) 1 calc R . P C 1
H63B H 0.125462 -0.161499 1.392378 0.040 Uiso 0.417(17) 1 calc R . P C 1
C64A C 0.1302(13) -0.2502(10) 1.3093(6) 0.029(3) Uiso 0.417(17) 1 d . U P C 1
H64A H 0.125136 -0.185331 1.270863 0.035 Uiso 0.417(17) 1 calc R . P C 1
H64B H 0.206392 -0.278131 1.314407 0.035 Uiso 0.417(17) 1 calc R . P C 1
C65A C 0.0655(15) -0.3239(11) 1.2958(7) 0.042(3) Uiso 0.417(17) 1 d . U P C 1
H65A H 0.086205 -0.392693 1.328295 0.050 Uiso 0.417(17) 1 calc R . P C 1
H65B H 0.080436 -0.331702 1.247856 0.050 Uiso 0.417(17) 1 calc R . P C 1
C66A C -0.0542(12) -0.3024(9) 1.3017(6) 0.032(3) Uiso 0.417(17) 1 d D U P C 1
H66A H -0.078401 -0.241228 1.263551 0.039 Uiso 0.417(17) 1 calc R . P C 1
H66B H -0.091982 -0.364727 1.295708 0.039 Uiso 0.417(17) 1 calc R . P C 1
O3B O 0.0994(7) -0.2339(6) 1.3117(3) 0.041(2) Uiso 0.583(17) 1 d . U P C 2
C62B C 0.1043(8) -0.2329(7) 1.3768(5) 0.022(2) Uiso 0.583(17) 1 d . U P C 2
H62C H 0.155969 -0.181972 1.385379 0.026 Uiso 0.583(17) 1 calc R . P C 2
H62D H 0.124085 -0.304153 1.406557 0.026 Uiso 0.583(17) 1 calc R . P C 2
C63B C -0.0101(8) -0.1977(7) 1.3882(7) 0.036(3) Uiso 0.583(17) 1 d . U P C 2
H63C H -0.029828 -0.135090 1.349905 0.044 Uiso 0.583(17) 1 calc R . P C 2
H63D H -0.011313 -0.173207 1.432136 0.044 Uiso 0.583(17) 1 calc R . P C 2
C64B C -0.0998(9) -0.2755(9) 1.3926(7) 0.050(3) Uiso 0.583(17) 1 d D U P C 2
H64C H -0.083032 -0.343382 1.427126 0.060 Uiso 0.583(17) 1 calc R . P C 2
H64D H -0.171193 -0.244704 1.402603 0.060 Uiso 0.583(17) 1 calc R . P C 2
C65B C -0.0914(10) -0.2866(9) 1.3175(6) 0.048(3) Uiso 0.583(17) 1 d . U P C 2
H65C H -0.138185 -0.342714 1.310950 0.057 Uiso 0.583(17) 1 calc R . P C 2
H65D H -0.117297 -0.219232 1.285347 0.057 Uiso 0.583(17) 1 calc R . P C 2
C0BA C 0.0226(13) -0.3139(10) 1.2999(6) 0.055(3) Uiso 0.583(17) 1 d D U P C 2
H0BA H 0.025525 -0.317593 1.250285 0.066 Uiso 0.583(17) 1 calc R . P C 2
H0BB H 0.045814 -0.384658 1.328943 0.066 Uiso 0.583(17) 1 calc R . P C 2

loop_
_atom_site_aniso_label
_atom_site_aniso_U_11
_atom_site_aniso_U_22
_atom_site_aniso_U_33
_atom_site_aniso_U_23
_atom_site_aniso_U_13
_atom_site_aniso_U_12
Sr1 0.0230(3) 0.0124(3) 0.0359(3) -0.01125(16) -0.00574(15) -0.00098(15)
N1 0.0350(18) 0.0216(16) 0.0294(16) -0.0042(13) 0.0015(13) -0.0088(13)
N2 0.0178(15) 0.0266(17) 0.0374(17) -0.0082(14) -0.0062(12) 0.0037(13)
N3 0.0239(16) 0.0107(14) 0.0482(19) -0.0083(13) -0.0159(13) 0.0032(12)
N4 0.0220(15) 0.0226(16) 0.0301(16) -0.0128(13) -0.0032(12) -0.0017(12)
C1 0.037(2) 0.040(2) 0.044(2) -0.0122(19) 0.0084(19) -0.0003(19)
C2 0.033(2) 0.033(2) 0.048(2) -0.0146(19) 0.0027(18) 0.0139(18)
C3 0.031(2) 0.0193(19) 0.045(2) -0.0011(16) -0.0106(17) 0.0080(15)
C4 0.029(2) 0.0169(18) 0.037(2) -0.0046(15) -0.0043(15) 0.0007(15)
C5 0.0185(18) 0.028(2) 0.043(2) -0.0123(17) -0.0007(15) -0.0046(15)
C6 0.0251(19) 0.0163(18) 0.045(2) -0.0070(16) -0.0103(16) -0.0029(14)
C7 0.039(2) 0.024(2) 0.046(2) 0.0012(17) -0.0232(18) -0.0097(17)
C8 0.050(3) 0.030(2) 0.029(2) -0.0076(17) -0.0010(17) -0.0108(18)
C9 0.052(3) 0.030(2) 0.047(3) 0.001(2) -0.005(2) -0.022(2)
C10 0.022(2) 0.056(3) 0.058(3) -0.007(2) -0.0131(19) -0.003(2)
C11 0.044(3) 0.049(3) 0.034(2) -0.018(2) 0.0040(18) -0.011(2)
C12 0.032(2) 0.020(2) 0.099(4) -0.016(2) -0.023(2) 0.0128(18)
C13 0.058(3) 0.044(3) 0.071(4) -0.019(3) -0.009(3) -0.012(2)
C14 0.065(3) 0.038(3) 0.074(3) -0.021(2) -0.018(3) -0.011(2)
C15 0.066(3) 0.027(2) 0.045(2) -0.0179(19) -0.017(2) -0.012(2)
C16 0.080(4) 0.082(5) 0.111(5) -0.070(4) 0.004(4) -0.021(4)
C17 0.061(4) 0.052(4) 0.130(5) -0.064(4) 0.004(3) -0.005(3)
C18 0.084(4) 0.033(3) 0.122(5) -0.039(3) -0.006(4) 0.000(3)
C19 0.072(3) 0.0118(19) 0.065(3) -0.0144(19) -0.028(2) -0.002(2)
C20 0.0189(16) 0.0091(15) 0.0210(15) -0.0069(12) -0.0032(12) 0.0020(12)
C21 0.0202(16) 0.0071(15) 0.0267(16) -0.0055(12) -0.0071(13) -0.0007(12)
C22 0.0176(16) 0.0098(15) 0.0412(19) -0.0114(14) -0.0132(14) 0.0041(12)
C23 0.0150(17) 0.0221(18) 0.043(2) -0.0192(15) -0.0017(14) 0.0020(13)
C24 0.0176(17) 0.030(2) 0.0287(18) -0.0171(15) -0.0008(13) -0.0046(14)
C25 0.0158(16) 0.0221(18) 0.0212(16) -0.0069(13) -0.0043(12) 0.0007(13)
C26 0.028(2) 0.0148(19) 0.068(3) -0.0044(18) -0.026(2) 0.0052(16)
C27 0.023(2) 0.058(3) 0.031(2) -0.0173(19) 0.0049(15) -0.0144(19)
C28 0.0160(16) 0.0097(15) 0.0200(15) -0.0029(12) -0.0044(12) -0.0034(12)
C29 0.0185(17) 0.0229(18) 0.0230(16) -0.0055(14) -0.0027(13) 0.0018(14)
C30 0.0283(19) 0.0208(18) 0.0226(16) -0.0073(14) -0.0025(14) -0.0004(14)
C31 0.0275(19) 0.0163(17) 0.0246(17) -0.0023(14) -0.0085(14) -0.0060(14)
C32 0.0173(17) 0.0182(17) 0.0270(17) -0.0034(13) -0.0080(13) -0.0010(13)
C33 0.0177(16) 0.0147(16) 0.0226(16) -0.0049(13) -0.0024(12) 0.0007(13)
C34 0.042(3) 0.059(3) 0.026(2) -0.023(2) -0.0081(17) 0.011(2)
C35 0.022(2) 0.052(3) 0.043(2) -0.022(2) -0.0176(17) 0.0103(19)
C36 0.0201(16) 0.0069(14) 0.0172(14) -0.0012(11) -0.0063(12) 0.0018(12)
C37 0.0174(16) 0.0105(15) 0.0259(16) -0.0056(13) -0.0045(12) 0.0015(12)
C38 0.0260(18) 0.0072(15) 0.0355(19) -0.0042(13) -0.0137(14) 0.0012(13)
C39 0.0266(18) 0.0123(16) 0.0304(18) 0.0030(13) -0.0107(14) -0.0067(13)
C40 0.0194(17) 0.0203(17) 0.0212(16) 0.0006(13) -0.0027(13) -0.0030(13)
C41 0.0228(17) 0.0105(15) 0.0228(16) -0.0030(12) -0.0049(13) 0.0017(13)
C42 0.038(2) 0.0078(17) 0.072(3) -0.0077(18) -0.007(2) 0.0043(16)
C43 0.024(2) 0.030(2) 0.040(2) 0.0025(18) 0.0056(16) -0.0053(16)
C44 0.0088(14) 0.0092(14) 0.0247(16) -0.0033(12) -0.0024(11) -0.0004(11)
C45 0.0121(15) 0.0122(15) 0.0247(16) -0.0050(12) -0.0028(12) -0.0009(12)
C46 0.0146(16) 0.0202(17) 0.0278(17) -0.0103(14) -0.0012(13) -0.0023(13)
C47 0.0147(16) 0.0126(16) 0.0429(19) -0.0147(14) -0.0039(14) 0.0000(12)
C48 0.0171(17) 0.0078(15) 0.0415(19) -0.0052(14) -0.0100(14) 0.0025(12)
C49 0.0199(17) 0.0107(15) 0.0241(16) -0.0032(13) -0.0066(13) -0.0002(12)
C50 0.032(2) 0.032(2) 0.0252(18) -0.0147(15) 0.0024(15) -0.0093(16)
C51 0.039(2) 0.0096(17) 0.052(2) -0.0040(16) -0.0184(19) 0.0061(16)
B1 0.0145(17) 0.0084(16) 0.0179(16) -0.0031(13) -0.0033(12) 0.0035(13)
O1A 0.049(4) 0.031(4) 0.051(4) -0.002(3) -0.011(3) 0.018(3)
C52A 0.070(7) 0.051(7) 0.038(5) -0.014(5) -0.013(4) 0.027(5)
C53A 0.057(6) 0.034(6) 0.031(6) -0.013(5) -0.011(5) 0.012(5)
C54A 0.046(6) 0.029(5) 0.052(6) -0.009(4) -0.004(4) 0.013(4)
C55A 0.046(6) 0.039(6) 0.055(7) -0.027(5) 0.004(5) 0.000(5)
C56A 0.034(5) 0.046(6) 0.049(7) -0.013(6) 0.003(4) 0.002(4)
O1B 0.085(5) 0.044(4) 0.052(4) 0.023(3) -0.035(4) -0.034(4)
C52B 0.048(5) 0.048(6) 0.038(5) 0.002(4) -0.005(3) -0.021(4)
C53B 0.048(5) 0.049(6) 0.037(5) 0.000(4) -0.005(4) -0.011(4)
C54B 0.059(6) 0.054(6) 0.038(4) 0.016(4) -0.016(4) -0.022(5)
C55B 0.041(5) 0.034(5) 0.043(4) -0.002(4) -0.006(3) -0.006(4)
C56B 0.078(9) 0.062(7) 0.031(4) 0.000(4) -0.016(5) -0.046(7)
O2A 0.037(4) 0.072(8) 0.038(4) 0.006(4) -0.010(3) 0.003(4)
C57A 0.045(6) 0.038(6) 0.051(7) 0.010(5) 0.000(4) 0.006(4)
C58A 0.037(5) 0.024(6) 0.054(8) -0.007(4) 0.003(5) -0.005(4)
C59A 0.029(6) 0.027(6) 0.042(6) -0.003(4) 0.001(4) 0.012(4)
C60A 0.051(7) 0.032(6) 0.045(5) -0.006(5) 0.001(5) -0.001(5)
C61A 0.044(6) 0.044(7) 0.040(5) -0.012(4) -0.003(4) -0.009(5)
O2B 0.047(6) 0.044(7) 0.055(5) -0.013(4) -0.011(4) 0.002(4)
C57B 0.033(5) 0.028(6) 0.046(7) -0.004(5) 0.002(4) 0.003(4)
C58B 0.030(5) 0.023(6) 0.045(8) -0.005(5) 0.001(5) -0.004(4)
C59B 0.023(7) 0.025(6) 0.032(6) -0.004(5) 0.004(5) 0.004(5)
C60B 0.026(7) 0.039(8) 0.047(6) -0.012(6) -0.004(5) -0.005(5)
C61B 0.024(5) 0.041(8) 0.064(8) -0.021(6) -0.004(5) -0.003(5)

loop_
_atom_type_symbol
_atom_type_description
_atom_type_scat_dispersion_real
_atom_type_scat_dispersion_imag
_atom_type_scat_source
C C 0.0181 0.0091 'International Tables Vol C Tables 4.2.6.8 and 6.1.1.4'
H H 0.0000 0.0000 'International Tables Vol C Tables 4.2.6.8 and 6.1.1.4'
B B 0.0090 0.0039 'International Tables Vol C Tables 4.2.6.8 and 6.1.1.4'
N N 0.0311 0.0180 'International Tables Vol C Tables 4.2.6.8 and 6.1.1.4'
O O 0.0492 0.0322 'International Tables Vol C Tables 4.2.6.8 and 6.1.1.4'
Sr Sr -0.3528 1.8200 'International Tables Vol C Tables 4.2.6.8 and 6.1.1.4'

loop_
_geom_angle_atom_site_label_1
_geom_angle_atom_site_label_2
_geom_angle_atom_site_label_3
_geom_angle
_geom_angle_site_symmetry_1
_geom_angle_site_symmetry_3
_geom_angle_publ_flag
N1 Sr1 N2 69.80(11) . . ?
N1 Sr1 N3 69.41(11) . . ?
N1 Sr1 N4 107.51(10) . . ?
N1 Sr1 C13 88.14(14) . . ?
N1 Sr1 C14 106.40(17) . . ?
N1 Sr1 C15 135.29(14) . . ?
N1 Sr1 C17 141.1(2) . . ?
N1 Sr1 C19 100.60(15) . . ?
N2 Sr1 N4 68.57(10) . . ?
N2 Sr1 C13 90.38(14) . . ?
N2 Sr1 C14 109.31(16) . . ?
N2 Sr1 C15 105.92(14) . . ?
N2 Sr1 C17 147.9(2) . . ?
N2 Sr1 C19 135.58(15) . . ?
N3 Sr1 N2 106.56(10) . . ?
N3 Sr1 N4 69.41(10) . . ?
N3 Sr1 C13 144.07(15) . . ?
N3 Sr1 C14 139.52(15) . . ?
N3 Sr1 C15 145.08(14) . . ?
N3 Sr1 C17 96.18(17) . . ?
N3 Sr1 C19 110.04(13) . . ?
N4 Sr1 C13 146.18(14) . . ?
N4 Sr1 C14 142.36(16) . . ?
N4 Sr1 C15 111.86(13) . . ?
N4 Sr1 C17 99.98(17) . . ?
N4 Sr1 C19 148.99(15) . . ?
C14 Sr1 C13 22.86(18) . . ?
C14 Sr1 C15 30.74(18) . . ?
C14 Sr1 C17 60.9(2) . . ?
C14 Sr1 C19 29.56(17) . . ?
C15 Sr1 C13 47.17(17) . . ?
C15 Sr1 C17 48.90(19) . . ?
C15 Sr1 C19 50.07(15) . . ?
C17 Sr1 C13 83.78(18) . . ?
C19 Sr1 C13 45.30(17) . . ?
C19 Sr1 C17 49.0(2) . . ?
C1 N1 Sr1 107.8(3) . . ?
C1 N1 C8 111.1(4) . . ?
C1 N1 C9 108.9(4) . . ?
C8 N1 Sr1 110.3(2) . . ?
C8 N1 C9 109.6(3) . . ?
C9 N1 Sr1 109.2(3) . . ?
C2 N2 Sr1 108.4(2) . . ?
C2 N2 C3 111.1(4) . . ?
C3 N2 Sr1 109.4(2) . . ?
C10 N2 Sr1 109.5(3) . . ?
C10 N2 C2 110.2(4) . . ?
C10 N2 C3 108.2(4) . . ?
C6 N3 Sr1 110.6(2) . . ?
C6 N3 C7 110.3(3) . . ?
C6 N3 C12 110.4(4) . . ?
C7 N3 Sr1 108.3(2) . . ?
C12 N3 Sr1 108.6(3) . . ?
C12 N3 C7 108.6(4) . . ?
C4 N4 Sr1 109.8(2) . . ?
C4 N4 C5 109.5(3) . . ?
C4 N4 C11 110.4(3) . . ?
C5 N4 Sr1 107.6(2) . . ?
C11 N4 Sr1 110.7(3) . . ?
C11 N4 C5 108.7(3) . . ?
N1 C1 C2 113.5(4) . . ?
N2 C2 C1 112.9(4) . . ?
N2 C3 C4 113.3(3) . . ?
N4 C4 C3 112.6(3) . . ?
N4 C5 C6 113.8(3) . . ?
N3 C6 C5 112.4(3) . . ?
N3 C7 C8 113.6(3) . . ?
N1 C8 C7 112.6(4) . . ?
C14 C13 Sr1 54.9(3) . . ?
C13 C14 Sr1 102.2(4) . . ?
C13 C14 C15 125.7(6) . . ?
C13 C14 C19 121.9(7) . . ?
C15 C14 Sr1 78.0(3) . . ?
C19 C14 Sr1 80.7(3) . . ?
C19 C14 C15 111.8(6) . . ?
C14 C15 Sr1 71.3(3) . . ?
C16 C15 Sr1 80.1(3) . . ?
C16 C15 C14 117.4(6) . . ?
C17 C16 C15 131.6(9) . . ?
C16 C17 Sr1 73.5(4) . . ?
C16 C17 C18 111.1(8) . . ?
C18 C17 Sr1 74.8(4) . . ?
C19 C18 C17 124.2(8) . . ?
C14 C19 Sr1 69.8(3) . . ?
C18 C19 Sr1 80.9(3) . . ?
C18 C19 C14 122.8(7) . . ?
C21 C20 B1 122.3(3) . . ?
C25 C20 C21 115.7(3) . . ?
C25 C20 B1 122.0(3) . . ?
C22 C21 C20 122.8(3) . . ?
C21 C22 C23 118.9(3) . . ?
C21 C22 C26 120.8(4) . . ?
C23 C22 C26 120.3(4) . . ?
C24 C23 C22 120.6(3) . . ?
C23 C24 C25 118.6(3) . . ?
C23 C24 C27 121.8(4) . . ?
C25 C24 C27 119.6(4) . . ?
C20 C25 C24 123.3(3) . . ?
C29 C28 C33 115.4(3) . . ?
C29 C28 B1 122.9(3) . . ?
C33 C28 B1 121.3(3) . . ?
C30 C29 C28 123.4(3) . . ?
C29 C30 C34 120.9(4) . . ?
C31 C30 C29 118.6(3) . . ?
C31 C30 C34 120.5(4) . . ?
C32 C31 C30 120.8(3) . . ?
C31 C32 C33 119.0(3) . . ?
C31 C32 C35 120.3(3) . . ?
C33 C32 C35 120.7(3) . . ?
C32 C33 C28 122.8(3) . . ?
C37 C36 B1 122.7(3) . . ?
C41 C36 C37 115.6(3) . . ?
C41 C36 B1 120.8(3) . . ?
C38 C37 C36 122.8(3) . . ?
C37 C38 C39 119.0(3) . . ?
C37 C38 C42 119.7(4) . . ?
C39 C38 C42 121.2(4) . . ?
C40 C39 C38 120.1(3) . . ?
C39 C40 C43 120.8(3) . . ?
C41 C40 C39 119.1(3) . . ?
C41 C40 C43 120.0(3) . . ?
C40 C41 C36 123.3(3) . . ?
C45 C44 B1 121.1(3) . . ?
C49 C44 C45 115.6(3) . . ?
C49 C44 B1 123.2(3) . . ?
C46 C45 C44 123.3(3) . . ?
C45 C46 C50 120.9(3) . . ?
C47 C46 C45 118.8(3) . . ?
C47 C46 C50 120.2(3) . . ?
C48 C47 C46 120.6(3) . . ?
C47 C48 C49 118.9(3) . . ?
C47 C48 C51 121.1(3) . . ?
C49 C48 C51 120.0(4) . . ?
C44 C49 C48 122.8(3) . . ?
C28 B1 C20 111.3(3) . . ?
C36 B1 C20 112.9(3) . . ?
C36 B1 C28 102.3(3) . . ?
C44 B1 C20 105.6(3) . . ?
C44 B1 C28 113.0(3) . . ?
C44 B1 C36 111.9(3) . . ?
C56A O1A C52A 112.8(9) . . ?
O1A C52A C53A 110.8(9) . . ?
C52A C53A C54A 113.1(11) . . ?
C53A C54A C55A 109.4(9) . . ?
C54A C55A C56A 112.7(10) . . ?
O1A C56A C55A 111.0(10) . . ?
C56B O1B C52B 110.7(8) . . ?
O1B C52B C53B 113.0(8) . . ?
C52B C53B C54B 109.1(8) . . ?
C55B C54B C53B 112.2(8) . . ?
C56B C55B C54B 110.6(9) . . ?
O1B C56B C55B 112.2(9) . . ?
C57A O2A C61A 111.0(8) . . ?
O2A C57A C58A 111.7(12) . . ?
C59A C58A C57A 95.5(12) . . ?
C58A C59A C60A 108.9(14) . . ?
C61A C60A C59A 94.7(11) . . ?
O2A C61A C60A 113.7(9) . . ?
C57B O2B C61B 109.7(10) . . ?
O2B C57B C58B 112.7(13) . . ?
C57B C58B C59B 125.1(13) . . ?
C60B C59B C58B 95.6(14) . . ?
C61B C60B C59B 126.7(14) . . ?
O2B C61B C60B 112.7(10) . . ?
C66A O3A C62A 126.0(10) . . ?
C63A C62A O3A 96.4(11) . . ?
C62A C63A C64A 130.3(12) . . ?
C65A C64A C63A 106.2(11) . . ?
C64A C65A C66A 116.6(13) . . ?
O3A C66A C65A 112.8(10) . . ?
C62B O3B C0BA 111.0(7) . . ?
O3B C62B C63B 100.3(9) . . ?
C62B C63B C64B 119.7(9) . . ?
C65B C64B C63B 96.4(10) . . ?
C0BA C65B C64B 111.4(9) . . ?
C65B C0BA O3B 112.2(10) . . ?

loop_
_geom_bond_atom_site_label_1
_geom_bond_atom_site_label_2
_geom_bond_distance
_geom_bond_site_symmetry_2
_geom_bond_publ_flag
Sr1 N1 2.642(3) . ?
Sr1 N2 2.667(3) . ?
Sr1 N3 2.654(3) . ?
Sr1 N4 2.672(3) . ?
Sr1 C13 3.287(6) . ?
Sr1 C14 2.753(6) . ?
Sr1 C15 2.843(4) . ?
Sr1 C17 3.032(6) . ?
Sr1 C19 2.895(4) . ?
N1 C1 1.473(6) . ?
N1 C8 1.474(6) . ?
N1 C9 1.479(5) . ?
N2 C2 1.480(6) . ?
N2 C3 1.489(6) . ?
N2 C10 1.467(6) . ?
N3 C6 1.474(5) . ?
N3 C7 1.495(6) . ?
N3 C12 1.481(5) . ?
N4 C4 1.477(5) . ?
N4 C5 1.508(5) . ?
N4 C11 1.478(5) . ?
C1 C2 1.517(7) . ?
C3 C4 1.507(6) . ?
C5 C6 1.518(6) . ?
C7 C8 1.512(7) . ?
C13 C14 1.307(10) . ?
C14 C15 1.486(9) . ?
C14 C19 1.448(8) . ?
C15 C16 1.378(10) . ?
C16 C17 1.294(13) . ?
C17 C18 1.434(13) . ?
C18 C19 1.352(10) . ?
C20 C21 1.410(5) . ?
C20 C25 1.391(5) . ?
C20 B1 1.655(5) . ?
C21 C22 1.394(5) . ?
C22 C23 1.399(6) . ?
C22 C26 1.516(5) . ?
C23 C24 1.384(6) . ?
C24 C25 1.408(5) . ?
C24 C27 1.509(6) . ?
C28 C29 1.400(5) . ?
C28 C33 1.404(5) . ?
C28 B1 1.649(5) . ?
C29 C30 1.399(5) . ?
C30 C31 1.388(6) . ?
C30 C34 1.507(6) . ?
C31 C32 1.385(6) . ?
C32 C33 1.399(5) . ?
C32 C35 1.514(5) . ?
C36 C37 1.408(5) . ?
C36 C41 1.398(5) . ?
C36 B1 1.644(5) . ?
C37 C38 1.392(5) . ?
C38 C39 1.399(6) . ?
C38 C42 1.508(5) . ?
C39 C40 1.392(6) . ?
C40 C41 1.389(5) . ?
C40 C43 1.518(5) . ?
C44 C45 1.404(5) . ?
C44 C49 1.402(5) . ?
C44 B1 1.640(5) . ?
C45 C46 1.393(5) . ?
C46 C47 1.392(5) . ?
C46 C50 1.522(5) . ?
C47 C48 1.389(6) . ?
C48 C49 1.405(5) . ?
C48 C51 1.510(5) . ?
O1A C52A 1.436(12) . ?
O1A C56A 1.403(15) . ?
C52A C53A 1.489(14) . ?
C53A C54A 1.493(13) . ?
C54A C55A 1.499(14) . ?
C55A C56A 1.516(12) . ?
O1B C52B 1.431(11) . ?
O1B C56B 1.423(11) . ?
C52B C53B 1.478(12) . ?
C53B C54B 1.527(15) . ?
C54B C55B 1.480(11) . ?
C55B C56B 1.474(12) . ?
O2A C57A 1.382(18) . ?
O2A C61A 1.453(15) . ?
C57A C58A 1.516(17) . ?
C58A C59A 1.49(2) . ?
C59A C60A 1.54(2) . ?
C60A C61A 1.491(19) . ?
O2B C57B 1.398(18) . ?
O2B C61B 1.477(19) . ?
C57B C58B 1.530(18) . ?
C58B C59B 1.70(3) . ?
C59B C60B 1.66(2) . ?
C60B C61B 1.52(2) . ?
O3A C62A 1.666(17) . ?
O3A C66A 1.471(14) . ?
C62A C63A 1.44(2) . ?
C63A C64A 1.75(2) . ?
C64A C65A 1.359(19) . ?
C65A C66A 1.505(18) . ?
O3B C62B 1.288(12) . ?
O3B C0BA 1.508(15) . ?
C62B C63B 1.501(13) . ?
C63B C64B 1.536(14) . ?
C64B C65B 1.524(16) . ?
C65B C0BA 1.498(17) . ?
